data_1504960
loop_
_publ_author_name
'Liu, Yuxiu'
'Yan, Wuming'
'Chen, Yunfeng'
'Petersen, Jeffrey L.'
'Shi, Xiaodong'

_publ_section_title
;
 Efficient synthesis of N-2-aryl-1,2,3-triazole fluorophores via
 post-triazole arylation.
;
_journal_issue 23
_journal_name_full 'Organic letters'
_journal_page_first 5389
_journal_page_last 5392
_journal_paper_doi 10.1021/ol802246q
_journal_volume 10
_journal_year 2008
_chemical_formula_sum 'C20 H14 N4 O'
_chemical_formula_weight 326.35
_chemical_name_systematic
; 
 ? 
;
_space_group_IT_number 61
_symmetry_cell_setting orthorhombic
_symmetry_space_group_name_Hall '-P 2ac 2ab'
_symmetry_space_group_name_H-M 'P b c a'
_atom_sites_solution_hydrogens geom
_atom_sites_solution_primary direct
_atom_sites_solution_secondary difmap
_audit_creation_method SHELXL-97
_cell_angle_alpha 90.00
_cell_angle_beta 90.00
_cell_angle_gamma 90.00
_cell_formula_units_Z 8
_cell_length_a 38.946(3)
_cell_length_b 10.7963(8)
_cell_length_c 7.8297(6)
_cell_measurement_reflns_used 9658
_cell_measurement_temperature 293(2)
_cell_measurement_theta_max 27.44
_cell_measurement_theta_min 2.45
_cell_volume 3292.2(4)
_computing_structure_refinement 'SHELXL-97 (Sheldrick, 1997)'
_computing_structure_solution 'SHELXS-97 (Sheldrick, 1990)'
_diffrn_ambient_temperature 293(2)
_diffrn_measured_fraction_theta_full 0.985
_diffrn_measured_fraction_theta_max 0.985
_diffrn_radiation_monochromator graphite
_diffrn_radiation_source 'fine-focus sealed tube'
_diffrn_radiation_type MoK\a
_diffrn_radiation_wavelength 0.71073
_diffrn_reflns_av_R_equivalents 0.0429
_diffrn_reflns_av_sigmaI/netI 0.0485
_diffrn_reflns_limit_h_max 50
_diffrn_reflns_limit_h_min -50
_diffrn_reflns_limit_k_max 13
_diffrn_reflns_limit_k_min -14
_diffrn_reflns_limit_l_max 10
_diffrn_reflns_limit_l_min -8
_diffrn_reflns_number 20926
_diffrn_reflns_theta_full 27.58
_diffrn_reflns_theta_max 27.58
_diffrn_reflns_theta_min 2.09
_diffrn_standards_decay_% none
_exptl_absorpt_coefficient_mu 0.085
_exptl_absorpt_correction_T_max 0.9766
_exptl_absorpt_correction_T_min 0.9668
_exptl_absorpt_correction_type semi-empirical
_exptl_absorpt_process_details SADABS
_exptl_crystal_colour colorless
_exptl_crystal_density_diffrn 1.317
_exptl_crystal_density_method 'not measured'
_exptl_crystal_F_000 1360
_exptl_crystal_size_max 0.40
_exptl_crystal_size_mid 0.32
_exptl_crystal_size_min 0.28
_refine_diff_density_max 0.229
_refine_diff_density_min -0.152
_refine_diff_density_rms 0.040
_refine_ls_extinction_method none
_refine_ls_goodness_of_fit_ref 1.038
_refine_ls_hydrogen_treatment riding
_refine_ls_matrix_type full
_refine_ls_number_parameters 226
_refine_ls_number_reflns 3753
_refine_ls_number_restraints 0
_refine_ls_restrained_S_all 1.038
_refine_ls_R_factor_all 0.0724
_refine_ls_R_factor_gt 0.0521
_refine_ls_shift/su_max 0.001
_refine_ls_shift/su_mean 0.000
_refine_ls_structure_factor_coef Fsqd
_refine_ls_weighting_details 'calc w=1/[\s^2^(Fo^2^)+(0.0734P)^2^+0.7613P] where P=(Fo^2^+2Fc^2^)/3'
_refine_ls_weighting_scheme calc
_refine_ls_wR_factor_gt 0.1432
_refine_ls_wR_factor_ref 0.1620
_reflns_number_gt 2691
_reflns_number_total 3753
_reflns_threshold_expression >2sigma(I)
_cod_data_source_file ol802246q_si_004.cif
_cod_data_source_block ms58ccd
_cod_original_sg_symbol_H-M Pbca
_cod_database_code 1504960

loop_
_symmetry_equiv_pos_as_xyz
'x, y, z'
'-x+1/2, -y, z+1/2'
'-x, y+1/2, -z+1/2'
'x+1/2, -y+1/2, -z'
'-x, -y, -z'
'x-1/2, y, -z-1/2'
'x, -y-1/2, z-1/2'
'-x-1/2, y-1/2, z'

loop_
_atom_site_label
_atom_site_type_symbol
_atom_site_fract_x
_atom_site_fract_y
_atom_site_fract_z
_atom_site_U_iso_or_equiv
_atom_site_adp_type
_atom_site_occupancy
_atom_site_symmetry_multiplicity
_atom_site_calc_flag
_atom_site_refinement_flags
O1 O 0.68630(3) 0.24502(13) 0.0684(2) 0.0772(5) Uani 1 1 d .
N1 N 0.58015(3) 0.22402(13) 0.19341(19) 0.0522(4) Uani 1 1 d .
N2 N 0.58372(3) 0.10112(13) 0.18445(19) 0.0506(4) Uani 1 1 d .
N3 N 0.61585(3) 0.05934(13) 0.17094(19) 0.0511(4) Uani 1 1 d .
N4 N 0.52872(4) 0.04996(17) 0.2763(2) 0.0720(5) Uani 1 1 d .
C1 C 0.61238(4) 0.26640(16) 0.1834(2) 0.0480(4) Uani 1 1 d .
C2 C 0.63467(4) 0.16319(15) 0.1715(2) 0.0478(4) Uani 1 1 d .
C3 C 0.67231(4) 0.15798(16) 0.1393(2) 0.0536(4) Uani 1 1 d .
C4 C 0.69181(4) 0.04315(16) 0.1834(2) 0.0494(4) Uani 1 1 d .
C5 C 0.68250(4) -0.03611(17) 0.3148(2) 0.0550(4) Uani 1 1 d .
H5 H 0.6629 -0.0199 0.3792 0.066 Uiso 1 1 calc R
C6 C 0.70229(5) -0.13905(18) 0.3500(3) 0.0653(5) Uani 1 1 d .
H6 H 0.6963 -0.1910 0.4399 0.078 Uiso 1 1 calc R
C7 C 0.73093(5) -0.16560(19) 0.2530(3) 0.0724(6) Uani 1 1 d .
H7 H 0.7437 -0.2367 0.2751 0.087 Uiso 1 1 calc R
C8 C 0.74061(5) -0.0866(2) 0.1233(3) 0.0752(6) Uani 1 1 d .
H8 H 0.7602 -0.1034 0.0591 0.090 Uiso 1 1 calc R
C9 C 0.72124(4) 0.0174(2) 0.0890(3) 0.0639(5) Uani 1 1 d .
H9 H 0.7279 0.0709 0.0020 0.077 Uiso 1 1 calc R
C10 C 0.61869(4) 0.40145(16) 0.1827(2) 0.0504(4) Uani 1 1 d .
C11 C 0.64786(5) 0.45420(18) 0.2539(3) 0.0642(5) Uani 1 1 d .
H11 H 0.6647 0.4038 0.3011 0.077 Uiso 1 1 calc R
C12 C 0.65195(7) 0.5813(2) 0.2548(3) 0.0795(6) Uani 1 1 d .
H12 H 0.6713 0.6157 0.3057 0.095 Uiso 1 1 calc R
C13 C 0.62810(7) 0.6568(2) 0.1822(3) 0.0870(8) Uani 1 1 d .
H13 H 0.6311 0.7423 0.1833 0.104 Uiso 1 1 calc R
C14 C 0.59918(7) 0.6053(2) 0.1064(4) 0.0863(7) Uani 1 1 d .
H14 H 0.5830 0.6564 0.0548 0.104 Uiso 1 1 calc R
C15 C 0.59426(5) 0.47829(18) 0.1072(3) 0.0657(5) Uani 1 1 d .
H15 H 0.5747 0.4443 0.0575 0.079 Uiso 1 1 calc R
C16 C 0.55491(4) 0.01808(16) 0.1794(2) 0.0504(4) Uani 1 1 d .
C17 C 0.55641(5) -0.08388(18) 0.0746(3) 0.0740(6) Uani 1 1 d .
H17 H 0.5756 -0.1011 0.0080 0.089 Uiso 1 1 calc R
C18 C 0.52742(6) -0.1602(2) 0.0742(4) 0.0933(8) Uani 1 1 d .
H18 H 0.5268 -0.2306 0.0059 0.112 Uiso 1 1 calc R
C19 C 0.49985(6) -0.1303(2) 0.1754(4) 0.0854(8) Uani 1 1 d .
H19 H 0.4805 -0.1805 0.1782 0.102 Uiso 1 1 calc R
C20 C 0.50153(6) -0.0266(3) 0.2703(3) 0.0851(7) Uani 1 1 d .
H20 H 0.4825 -0.0065 0.3366 0.102 Uiso 1 1 calc R

loop_
_atom_site_aniso_label
_atom_site_aniso_U_11
_atom_site_aniso_U_22
_atom_site_aniso_U_33
_atom_site_aniso_U_23
_atom_site_aniso_U_13
_atom_site_aniso_U_12
O1 0.0520(8) 0.0664(8) 0.1133(12) 0.0167(8) 0.0175(7) -0.0113(6)
N1 0.0389(7) 0.0505(8) 0.0671(9) 0.0008(7) 0.0036(6) 0.0011(6)
N2 0.0315(6) 0.0488(8) 0.0714(9) 0.0031(7) 0.0020(6) -0.0011(5)
N3 0.0350(7) 0.0520(8) 0.0663(9) 0.0035(6) 0.0052(6) -0.0008(6)
N4 0.0388(8) 0.0940(13) 0.0832(11) -0.0069(10) 0.0071(8) -0.0112(8)
C1 0.0406(8) 0.0514(9) 0.0520(8) 0.0015(7) 0.0017(7) -0.0020(7)
C2 0.0364(8) 0.0517(9) 0.0552(9) 0.0046(7) 0.0020(6) -0.0035(6)
C3 0.0350(8) 0.0580(10) 0.0678(10) 0.0016(8) 0.0034(7) -0.0070(7)
C4 0.0301(7) 0.0564(9) 0.0618(9) -0.0071(8) -0.0011(6) -0.0040(6)
C5 0.0385(8) 0.0607(10) 0.0657(10) -0.0039(8) -0.0011(7) 0.0002(7)
C6 0.0570(11) 0.0596(11) 0.0792(12) 0.0008(9) -0.0107(9) -0.0006(9)
C7 0.0558(11) 0.0635(12) 0.0978(15) -0.0179(12) -0.0196(11) 0.0152(9)
C8 0.0428(10) 0.0936(16) 0.0893(14) -0.0210(13) 0.0029(10) 0.0160(10)
C9 0.0382(9) 0.0789(13) 0.0747(12) -0.0029(10) 0.0080(8) 0.0016(8)
C10 0.0496(9) 0.0489(9) 0.0526(9) -0.0001(7) 0.0062(7) -0.0028(7)
C11 0.0676(12) 0.0606(11) 0.0645(11) -0.0002(9) -0.0095(9) -0.0095(9)
C12 0.0932(17) 0.0633(12) 0.0819(14) -0.0092(11) -0.0033(13) -0.0228(12)
C13 0.0993(19) 0.0502(12) 0.1114(19) -0.0070(12) 0.0218(15) -0.0093(12)
C14 0.0783(15) 0.0565(12) 0.124(2) 0.0100(13) 0.0117(14) 0.0150(11)
C15 0.0482(10) 0.0586(11) 0.0903(14) 0.0021(10) 0.0038(10) 0.0036(8)
C16 0.0331(8) 0.0514(9) 0.0665(10) 0.0094(8) -0.0039(7) -0.0027(7)
C17 0.0515(11) 0.0577(11) 0.1127(18) -0.0094(11) -0.0019(11) 0.0002(9)
C18 0.0722(15) 0.0521(11) 0.156(3) -0.0084(14) -0.0250(16) -0.0071(10)
C19 0.0492(12) 0.0726(14) 0.134(2) 0.0329(14) -0.0202(13) -0.0200(10)
C20 0.0420(10) 0.113(2) 0.1001(17) 0.0109(15) 0.0043(11) -0.0208(11)

loop_
_atom_type_symbol
_atom_type_description
_atom_type_scat_dispersion_real
_atom_type_scat_dispersion_imag
_atom_type_scat_source
C C 0.0033 0.0016 'International Tables Vol C Tables 4.2.6.8 and 6.1.1.4'
H H 0.0000 0.0000 'International Tables Vol C Tables 4.2.6.8 and 6.1.1.4'
N N 0.0061 0.0033 'International Tables Vol C Tables 4.2.6.8 and 6.1.1.4'
O O 0.0106 0.0060 'International Tables Vol C Tables 4.2.6.8 and 6.1.1.4'

loop_
_geom_angle_atom_site_label_1
_geom_angle_atom_site_label_2
_geom_angle_atom_site_label_3
_geom_angle
N2 N1 C1 103.81(13)
N3 N2 N1 115.96(12)
N3 N2 C16 121.28(14)
N1 N2 C16 122.66(13)
N2 N3 C2 103.29(13)
C16 N4 C20 115.4(2)
N1 C1 C2 108.06(15)
N1 C1 C10 119.56(15)
C2 C1 C10 132.37(15)
N3 C2 C1 108.87(14)
N3 C2 C3 120.44(15)
C1 C2 C3 130.15(15)
O1 C3 C2 119.20(16)
O1 C3 C4 121.16(15)
C2 C3 C4 119.51(14)
C5 C4 C9 119.10(17)
C5 C4 C3 123.41(15)
C9 C4 C3 117.48(16)
C6 C5 C4 119.93(18)
C7 C6 C5 120.6(2)
C8 C7 C6 119.88(19)
C7 C8 C9 119.82(19)
C8 C9 C4 120.7(2)
C11 C10 C15 119.00(17)
C11 C10 C1 122.66(16)
C15 C10 C1 118.34(16)
C12 C11 C10 120.3(2)
C13 C12 C11 121.0(2)
C12 C13 C14 119.5(2)
C15 C14 C13 120.5(2)
C14 C15 C10 119.8(2)
N4 C16 C17 125.89(17)
N4 C16 N2 115.22(16)
C17 C16 N2 118.88(16)
C16 C17 C18 116.1(2)
C19 C18 C17 119.5(2)
C20 C19 C18 118.5(2)
N4 C20 C19 124.7(2)

loop_
_geom_bond_atom_site_label_1
_geom_bond_atom_site_label_2
_geom_bond_distance
O1 C3 1.220(2)
N1 N2 1.336(2)
N1 C1 1.338(2)
N2 N3 1.3343(18)
N2 C16 1.437(2)
N3 C2 1.340(2)
N4 C16 1.317(2)
N4 C20 1.344(3)
C1 C2 1.416(2)
C1 C10 1.479(2)
C2 C3 1.489(2)
C3 C4 1.494(2)
C4 C5 1.387(3)
C4 C9 1.392(2)
C5 C6 1.380(3)
C6 C7 1.379(3)
C7 C8 1.379(3)
C8 C9 1.379(3)
C10 C11 1.387(3)
C10 C15 1.394(3)
C11 C12 1.381(3)
C12 C13 1.360(4)
C13 C14 1.389(4)
C14 C15 1.384(3)
C16 C17 1.374(3)
C17 C18 1.398(3)
C18 C19 1.373(4)
C19 C20 1.345(4)

loop_
_cod_related_entry_id
_cod_related_entry_database
_cod_related_entry_code
1 ChemSpider 30651523
